data_1534204
loop_
_publ_author_name
'Bailey, M.'
'Wells, A.F.'

_publ_section_title
;
 The structures of inorganic oxy-acids: The crystal structure of selenious
 acid
;
_journal_name_full 'Journal of the Chemical Society'
_journal_page_first 968
_journal_page_last 973
_journal_volume 1951
_journal_year 1951
_chemical_formula_sum 'H2 O4 Se'
_chemical_name_systematic 'H2 (Se O4)'
_space_group_IT_number 19
_symmetry_space_group_name_Hall 'P 2ac 2ab'
_symmetry_space_group_name_H-M 'P 21 21 21'
_cell_angle_alpha 90
_cell_angle_beta 90
_cell_angle_gamma 90
_cell_formula_units_Z 4
_cell_length_a 8.52
_cell_length_b 8.17
_cell_length_c 4.61
_cell_volume 320.895
_citation_journal_id_ASTM JCSOA9
_cod_data_source_file Bailey_JCSOA9_1951_1489.cif
_cod_data_source_block H2O4Se1
_cod_original_cell_volume 320.8947
_cod_original_formula_sum 'H2 O4 Se1'
_cod_database_code 1534204

loop_
_symmetry_equiv_pos_as_xyz
x,y,z
-x+1/2,-y,z+1/2
x+1/2,-y+1/2,-z
-x,y+1/2,-z+1/2

loop_
_atom_site_label
_atom_site_type_symbol
_atom_site_fract_x
_atom_site_fract_y
_atom_site_fract_z
_atom_site_occupancy
_atom_site_U_iso_or_equiv
O2 O-2 0.285 0.108 0.321 1 0.0
O1 O-2 0.513 0.128 0.714 1 0.0
O3 O-2 0.235 0.252 0.808 1 0.0
O4 O-2 0.415 0.39 0.411 1 0.0
Se1 Se+6 0.369 0.212 0.563 1 0.0
